data_2208881
loop_
_publ_author_name
'Butcher, Ray J.'
'Yathirajan, H. S.'
'Sarojini, B. K.'
'Narayana, B.'
'Vijaya Raj, K. K.'

_publ_section_title
;
 1,5-Bis(4-chlorophenyl)penta-1,4-dien-3-one
;
_journal_coeditor_code FL2017
_journal_issue 5
_journal_name_full 'Acta Crystallographica Section E'
_journal_page_first o1973
_journal_page_last o1975
_journal_paper_doi 10.1107/S1600536806014024
_journal_volume 62
_journal_year 2006
_chemical_formula_iupac 'C17 H12 Cl2 O'
_chemical_formula_moiety 'C17 H12 Cl2 O'
_chemical_formula_sum 'C17 H12 Cl2 O'
_chemical_formula_weight 303.17
_chemical_name_systematic
;
1,5-Bis(4-chlorophenyl)penta-1,4-dien-3-one
;
_space_group_IT_number 18
_symmetry_cell_setting orthorhombic
_symmetry_space_group_name_Hall 'P 2 2ab'
_symmetry_space_group_name_H-M 'P 21 21 2'
_atom_sites_solution_hydrogens geom
_atom_sites_solution_primary direct
_atom_sites_solution_secondary difmap
_audit_creation_method SHELXL-97
_cell_angle_alpha 90.00
_cell_angle_beta 90.00
_cell_angle_gamma 90.00
_cell_formula_units_Z 2
_cell_length_a 24.509(3)
_cell_length_b 4.9846(5)
_cell_length_c 5.8103(6)
_cell_measurement_reflns_used 3962
_cell_measurement_temperature 298(2)
_cell_measurement_theta_max 27.97
_cell_measurement_theta_min 2.49
_cell_volume 709.83(13)
_computing_cell_refinement APEX2
_computing_data_collection 'APEX2 (Bruker, 2006)'
_computing_data_reduction APEX2
_computing_molecular_graphics 'SHELXTL (Sheldrick, 1997b)'
_computing_publication_material SHELXTL
_computing_structure_refinement 'SHELXL97 (Sheldrick, 1997a)'
_computing_structure_solution 'SHELXS97 (Sheldrick, 1990)'
_diffrn_ambient_temperature 298(2)
_diffrn_measured_fraction_theta_full 0.962
_diffrn_measured_fraction_theta_max 0.962
_diffrn_measurement_device_type 'Bruker APEX2 CCD area-detector'
_diffrn_measurement_method '\f and \w'
_diffrn_radiation_monochromator graphite
_diffrn_radiation_source 'fine-focus sealed tube'
_diffrn_radiation_type MoK\a
_diffrn_radiation_wavelength 0.71073
_diffrn_reflns_av_R_equivalents 0.0257
_diffrn_reflns_av_sigmaI/netI 0.0195
_diffrn_reflns_limit_h_max 33
_diffrn_reflns_limit_h_min -32
_diffrn_reflns_limit_k_max 7
_diffrn_reflns_limit_k_min -7
_diffrn_reflns_limit_l_max 8
_diffrn_reflns_limit_l_min -8
_diffrn_reflns_number 7671
_diffrn_reflns_theta_full 30.69
_diffrn_reflns_theta_max 30.69
_diffrn_reflns_theta_min 1.66
_diffrn_standards_decay_% 0
_diffrn_standards_number 0
_exptl_absorpt_coefficient_mu 0.448
_exptl_absorpt_correction_T_max 0.8847
_exptl_absorpt_correction_T_min 0.8481
_exptl_absorpt_correction_type multi-scan
_exptl_absorpt_process_details '(SADABS; Sheldrick, 1996)'
_exptl_crystal_colour colorless
_exptl_crystal_density_diffrn 1.418
_exptl_crystal_density_method 'not measured'
_exptl_crystal_description chunk
_exptl_crystal_F_000 312
_exptl_crystal_size_max 0.38
_exptl_crystal_size_mid 0.36
_exptl_crystal_size_min 0.28
_refine_diff_density_max 0.689
_refine_diff_density_min -0.313
_refine_ls_abs_structure_details 'Flack (1983), 739 Friedel pairs'
_refine_ls_abs_structure_Flack 0.2(2)
_refine_ls_extinction_method none
_refine_ls_goodness_of_fit_ref 1.065
_refine_ls_hydrogen_treatment constr
_refine_ls_matrix_type full
_refine_ls_number_parameters 92
_refine_ls_number_reflns 2063
_refine_ls_number_restraints 0
_refine_ls_restrained_S_all 1.065
_refine_ls_R_factor_all 0.0951
_refine_ls_R_factor_gt 0.0794
_refine_ls_shift/su_max 0.015
_refine_ls_shift/su_mean 0.004
_refine_ls_structure_factor_coef Fsqd
_refine_ls_weighting_details 'calc w=1/[\s^2^(Fo^2^)+(0.1266P)^2^+0.4423P] where P=(Fo^2^+2Fc^2^)/3'
_refine_ls_weighting_scheme calc
_refine_ls_wR_factor_gt 0.2283
_refine_ls_wR_factor_ref 0.2446
_reflns_number_gt 1630
_reflns_number_total 2063
_reflns_threshold_expression I>2\s(I)
_cod_data_source_file fl2017.cif
_cod_data_source_block I
_cod_original_cell_volume 709.82(13)
_cod_database_code 2208881
_cod_database_fobs_code 2208881

loop_
_symmetry_equiv_pos_as_xyz
'x, y, z'
'-x, -y, z'
'-x+1/2, y+1/2, -z'
'x+1/2, -y+1/2, -z'

loop_
_atom_site_type_symbol
_atom_site_label
_atom_site_fract_x
_atom_site_fract_y
_atom_site_fract_z
_atom_site_U_iso_or_equiv
_atom_site_adp_type
_atom_site_calc_flag
_atom_site_refinement_flags
_atom_site_occupancy
Cl Cl 0.70645(5) -0.1178(2) 0.9020(2) 0.0778(4) Uani d . 1
O O 0.5000 1.0000 0.0921(17) 0.113(2) Uani d S 1
C C1 0.5000 1.0000 0.293(2) 0.085(2) Uani d S 1
C C2 0.5352(2) 0.8224(10) 0.4625(13) 0.0881(17) Uani d . 1
H H2A 0.5276 0.8218 0.6193 0.106 Uiso calc R 1
C C3 0.5730(2) 0.6840(10) 0.3858(10) 0.0755(12) Uani d . 1
H H3A 0.5811 0.6973 0.2297 0.091 Uiso calc R 1
C C4 0.6067(2) 0.4959(10) 0.5294(9) 0.0744(13) Uani d . 1
C C5 0.58944(17) 0.4057(11) 0.7458(11) 0.0793(14) Uani d . 1
H H5A 0.5578 0.4749 0.8110 0.095 Uiso calc R 1
C C6 0.61997(18) 0.2105(9) 0.8650(8) 0.0668(10) Uani d . 1
H H6A 0.6087 0.1430 1.0064 0.080 Uiso calc R 1
C C7 0.66730(16) 0.1251(8) 0.7616(7) 0.0590(8) Uani d . 1
C C8 0.6837(2) 0.2178(10) 0.5527(9) 0.0734(12) Uani d . 1
H H8A 0.7159 0.1530 0.4886 0.088 Uiso calc R 1
C C9 0.6544(2) 0.4011(10) 0.4374(8) 0.0745(12) Uani d . 1
H H9A 0.6665 0.4637 0.2954 0.089 Uiso calc R 1

loop_
_atom_site_aniso_label
_atom_site_aniso_U_11
_atom_site_aniso_U_22
_atom_site_aniso_U_33
_atom_site_aniso_U_12
_atom_site_aniso_U_13
_atom_site_aniso_U_23
Cl 0.0812(7) 0.0616(6) 0.0905(8) -0.0005(5) -0.0168(6) 0.0082(6)
O 0.090(4) 0.102(5) 0.146(7) 0.008(3) 0.000 0.000
C1 0.052(3) 0.052(3) 0.151(8) 0.002(3) 0.000 0.000
C2 0.075(3) 0.061(3) 0.128(5) -0.013(2) 0.017(3) -0.021(3)
C3 0.081(3) 0.068(3) 0.078(3) -0.007(2) 0.008(2) -0.005(2)
C4 0.091(3) 0.052(2) 0.080(3) -0.020(2) -0.031(3) 0.011(2)
C5 0.0491(19) 0.078(3) 0.111(4) -0.008(2) -0.005(2) -0.028(3)
C6 0.064(2) 0.070(2) 0.067(2) -0.0094(19) 0.0000(18) -0.0018(19)
C7 0.065(2) 0.0473(16) 0.064(2) -0.0078(17) -0.0130(16) -0.0050(17)
C8 0.082(3) 0.067(3) 0.071(3) -0.007(2) -0.002(2) -0.001(2)
C9 0.083(3) 0.071(3) 0.070(3) -0.016(2) -0.005(2) 0.014(2)

loop_
_atom_type_symbol
_atom_type_description
_atom_type_scat_dispersion_real
_atom_type_scat_dispersion_imag
_atom_type_scat_source
C C 0.0033 0.0016 'International Tables Vol C Tables 4.2.6.8 and 6.1.1.4'
H H 0.0000 0.0000 'International Tables Vol C Tables 4.2.6.8 and 6.1.1.4'
O O 0.0106 0.0060 'International Tables Vol C Tables 4.2.6.8 and 6.1.1.4'
Cl Cl 0.1484 0.1585 'International Tables Vol C Tables 4.2.6.8 and 6.1.1.4'

loop_
_geom_angle_atom_site_label_1
_geom_angle_atom_site_label_2
_geom_angle_atom_site_label_3
_geom_angle_site_symmetry_3
_geom_angle
_geom_angle_publ_flag
O C1 C2 . 128.5(4) y
O C1 C2 2_675 128.5(4) ?
C2 C1 C2 2_675 103.1(9) y
C3 C2 C1 . 119.8(7) y
C3 C2 H2A . 120.1 ?
C1 C2 H2A . 120.1 ?
C2 C3 C4 . 124.0(6) y
C2 C3 H3A . 118.0 ?
C4 C3 H3A . 118.0 ?
C9 C4 C5 . 119.8(4) ?
C9 C4 C3 . 117.9(5) ?
C5 C4 C3 . 122.3(5) ?
C4 C5 C6 . 120.2(5) ?
C4 C5 H5A . 119.9 ?
C6 C5 H5A . 119.9 ?
C7 C6 C5 . 116.6(5) ?
C7 C6 H6A . 121.7 ?
C5 C6 H6A . 121.7 ?
C8 C7 C6 . 122.4(4) ?
C8 C7 Cl . 119.3(4) ?
C6 C7 Cl . 118.3(3) ?
C9 C8 C7 . 121.2(5) ?
C9 C8 H8A . 119.4 ?
C7 C8 H8A . 119.4 ?
C8 C9 C4 . 119.8(5) ?
C8 C9 H9A . 120.1 ?
C4 C9 H9A . 120.1 ?

loop_
_geom_bond_atom_site_label_1
_geom_bond_atom_site_label_2
_geom_bond_site_symmetry_2
_geom_bond_distance
_geom_bond_publ_flag
Cl C7 . 1.747(4) y
O C1 . 1.170(12) y
C1 C2 . 1.579(10) y
C1 C2 2_675 1.579(10) ?
C2 C3 . 1.239(7) y
C2 H2A . 0.9300 ?
C3 C4 . 1.502(7) y
C3 H3A . 0.9300 ?
C4 C9 . 1.371(7) y
C4 C5 . 1.400(8) ?
C5 C6 . 1.410(7) ?
C5 H5A . 0.9300 ?
C6 C7 . 1.374(6) ?
C6 H6A . 0.9300 ?
C7 C8 . 1.360(7) ?
C8 C9 . 1.342(7) ?
C8 H8A . 0.9300 ?
C9 H9A . 0.9300 ?

loop_
_geom_torsion_atom_site_label_1
_geom_torsion_atom_site_label_2
_geom_torsion_atom_site_label_3
_geom_torsion_atom_site_label_4
_geom_torsion_site_symmetry_1
_geom_torsion
O C1 C2 C3 . 9.8(5)
C2 C1 C2 C3 2_675 -170.2(5)
C1 C2 C3 C4 . -176.2(4)
C2 C3 C4 C9 . -165.6(5)
C2 C3 C4 C5 . 17.7(7)
C9 C4 C5 C6 . -2.4(7)
C3 C4 C5 C6 . 174.2(4)
C4 C5 C6 C7 . 2.3(6)
C5 C6 C7 C8 . -1.4(6)
C5 C6 C7 Cl . -179.7(3)
C6 C7 C8 C9 . 0.6(7)
Cl C7 C8 C9 . 178.9(4)
C7 C8 C9 C4 . -0.7(7)
C5 C4 C9 C8 . 1.6(7)
C3 C4 C9 C8 . -175.2(4)
